data_7033509
loop_
_publ_author_name
'Hazari, Alokesh'
'Kanta Das, Lakshmi'
'Kadam, Ramakant M.'
'Bauz\'a, Antonio'
'Frontera, Antonio'
'Ghosh, Ashutosh'

_publ_section_title
;
 Unprecedented structural variations in trinuclear mixed valence
 Co(ii/iii) complexes: theoretical studies, pnicogen bonding interactions
 and catecholase-like activities.
;
_journal_issue 8
_journal_name_full 'Dalton transactions (Cambridge, England : 2003)'
_journal_page_first 3862
_journal_page_last 3876
_journal_paper_doi 10.1039/c4dt03446e
_journal_volume 44
_journal_year 2015
_chemical_formula_moiety 'C34 H40 Co3 N16 O8'
_chemical_formula_sum 'C34 H40 Co3 N16 O8'
_chemical_formula_weight 977.61
_chemical_name_systematic
;
 ?
;
_space_group_IT_number 2
_symmetry_cell_setting triclinic
_symmetry_space_group_name_Hall '-P 1'
_symmetry_space_group_name_H-M 'P -1'
_atom_sites_solution_hydrogens geom
_atom_sites_solution_primary direct
_atom_sites_solution_secondary difmap
_audit_creation_method SHELXL-97
_audit_update_record
;
2014-12-17 deposited with the CCDC.
2015-01-06 downloaded from the CCDC.
;
_cell_angle_alpha 106.395(5)
_cell_angle_beta 101.926(5)
_cell_angle_gamma 99.741(5)
_cell_formula_units_Z 1
_cell_length_a 9.270(5)
_cell_length_b 9.533(5)
_cell_length_c 12.660(5)
_cell_measurement_reflns_used 13270
_cell_measurement_temperature 293(2)
_cell_measurement_theta_max 30.54
_cell_measurement_theta_min 1.74
_cell_volume 1018.8(9)
_computing_cell_refinement 'Bruker SMART'
_computing_data_collection 'Bruker SMART'
_computing_data_reduction 'Bruker SAINT'
_computing_molecular_graphics 'Ortep-3 for Windows (Farrugia, 1997)'
_computing_publication_material 'WINGX V1.80.03'
_computing_structure_refinement 'SHELXL-97 (Sheldrick, 1997)'
_computing_structure_solution 'SHELXS-97 (Sheldrick, 1990)'
_diffrn_ambient_temperature 293(2)
_diffrn_measured_fraction_theta_full 0.956
_diffrn_measured_fraction_theta_max 0.956
_diffrn_measurement_device_type 'CCD area detector'
_diffrn_measurement_method 'phi and omega scans'
_diffrn_radiation_monochromator graphite
_diffrn_radiation_source 'fine-focus sealed tube'
_diffrn_radiation_type MoK\a
_diffrn_radiation_wavelength 0.71073
_diffrn_reflns_av_R_equivalents 0.0188
_diffrn_reflns_av_unetI/netI 0.0289
_diffrn_reflns_limit_h_max 12
_diffrn_reflns_limit_h_min -13
_diffrn_reflns_limit_k_max 13
_diffrn_reflns_limit_k_min -9
_diffrn_reflns_limit_l_max 18
_diffrn_reflns_limit_l_min -17
_diffrn_reflns_number 13270
_diffrn_reflns_theta_full 30.54
_diffrn_reflns_theta_max 30.54
_diffrn_reflns_theta_min 1.74
_exptl_absorpt_coefficient_mu 1.278
_exptl_absorpt_correction_T_max 0.774
_exptl_absorpt_correction_T_min 0.706
_exptl_absorpt_correction_type empirical
_exptl_absorpt_process_details SADABS
_exptl_crystal_colour brown
_exptl_crystal_density_diffrn 1.593
_exptl_crystal_density_method 'not measured'
_exptl_crystal_description Square
_exptl_crystal_F_000 501
_exptl_crystal_size_max 0.28
_exptl_crystal_size_mid 0.24
_exptl_crystal_size_min 0.20
_refine_diff_density_max 0.521
_refine_diff_density_min -0.519
_refine_diff_density_rms 0.066
_refine_ls_extinction_method none
_refine_ls_goodness_of_fit_ref 1.054
_refine_ls_hydrogen_treatment mixed
_refine_ls_matrix_type full
_refine_ls_number_parameters 289
_refine_ls_number_reflns 5985
_refine_ls_number_restraints 7
_refine_ls_restrained_S_all 1.055
_refine_ls_R_factor_all 0.0387
_refine_ls_R_factor_gt 0.0318
_refine_ls_shift/su_max 0.001
_refine_ls_shift/su_mean 0.000
_refine_ls_structure_factor_coef Fsqd
_refine_ls_weighting_details 'calc w=1/[\s^2^(Fo^2^)+(0.0502P)^2^+0.2330P] where P=(Fo^2^+2Fc^2^)/3'
_refine_ls_weighting_scheme calc
_refine_ls_wR_factor_gt 0.0873
_refine_ls_wR_factor_ref 0.0922
_reflns_number_gt 5110
_reflns_number_total 5985
_reflns_threshold_expression >2sigma(I)
_cod_data_source_file c4dt03446e2.cif
_cod_data_source_block 2
_cod_depositor_comments
;
The following automatic conversions were performed:

'_symmetry_cell_setting' value 'Triclinic' changed to 'triclinic'
according to
/usr/data/users/saulius/crontab/automatic-downloads/rss-feeds/RSC/lib/dictionaries/cif_core.dic
dictionary named 'cif_core.dic' version 2.4.2 from
2011-04-26.

'_exptl_absorpt_correction_type' value 'EMPIRICAL'
changed to 'empirical' according to
/usr/data/users/saulius/crontab/automatic-downloads/rss-feeds/RSC/lib/dictionaries/cif_core.dic
dictionary named 'cif_core.dic' version 2.4.2 from 2011-04-26.

Automatic conversion script
Id: cif_fix_values 2935 2014-11-11 08:27:57Z andrius 

 Adding full bibliography for 7033508--7033510.cif.
;
_cod_database_code 7033509

loop_
_symmetry_equiv_pos_as_xyz
'x, y, z'
'-x, -y, -z'

loop_
_atom_site_label
_atom_site_type_symbol
_atom_site_fract_x
_atom_site_fract_y
_atom_site_fract_z
_atom_site_U_iso_or_equiv
_atom_site_adp_type
_atom_site_occupancy
_atom_site_symmetry_multiplicity
_atom_site_calc_flag
_atom_site_refinement_flags
Co1 Co 1.0000 0.0000 0.0000 0.02481(7) Uani 1 2 d S
Co2 Co 0.99534(2) 0.02505(2) 0.251247(16) 0.02676(7) Uani 1 1 d .
O1 O 1.13698(15) -0.15016(14) -0.01737(11) 0.0359(2) Uani 1 1 d D
O30 O 0.88718(12) -0.09456(12) 0.09692(9) 0.0284(2) Uani 1 1 d .
O10 O 0.86617(14) 0.15556(14) 0.22870(9) 0.0355(2) Uani 1 1 d .
N9 N 0.5971(2) -0.1450(3) 0.2439(2) 0.0792(7) Uani 1 1 d .
N2 N 0.83644(17) -0.26305(17) -0.21589(12) 0.0374(3) Uani 1 1 d .
N18 N 1.09801(15) 0.16274(17) 0.40375(11) 0.0334(3) Uani 1 1 d .
N22 N 1.11542(16) -0.12315(17) 0.25492(12) 0.0341(3) Uani 1 1 d .
O2 O 1.4336(3) -0.0193(3) 0.0918(2) 0.1008(8) Uani 1 1 d D
N8 N 0.72711(17) -0.11195(19) 0.27687(13) 0.0414(3) Uani 1 1 d .
C29 C 0.83260(18) -0.24414(17) 0.06622(14) 0.0309(3) Uani 1 1 d .
N7 N 0.86042(16) -0.08181(18) 0.31716(12) 0.0362(3) Uani 1 1 d .
N1 N 0.86720(16) -0.12629(15) -0.17778(11) 0.0318(3) Uani 1 1 d .
C17 C 1.0316(2) 0.2494(2) 0.46416(13) 0.0369(3) Uani 1 1 d .
H17 H 1.0834 0.2991 0.5407 0.044 Uiso 1 1 calc R
C16 C 0.88496(19) 0.27760(19) 0.42543(14) 0.0350(3) Uani 1 1 d .
N3 N 0.8051(3) -0.3918(2) -0.25135(16) 0.0625(5) Uani 1 1 d .
C28 C 0.6963(2) -0.31334(19) -0.01737(15) 0.0383(3) Uani 1 1 d .
H28 H 0.6403 -0.2555 -0.0486 0.046 Uiso 1 1 calc R
C15 C 0.8214(2) 0.3616(2) 0.50579(16) 0.0471(4) Uani 1 1 d .
H15 H 0.8695 0.3893 0.5833 0.056 Uiso 1 1 calc R
C11 C 0.81351(18) 0.23652(18) 0.30800(14) 0.0337(3) Uani 1 1 d .
C21 C 1.2726(2) -0.0767(3) 0.32693(17) 0.0496(5) Uani 1 1 d .
H21A H 1.3360 -0.0180 0.2948 0.060 Uiso 1 1 calc R
H21B H 1.3102 -0.1656 0.3273 0.060 Uiso 1 1 calc R
C23 C 1.0614(2) -0.2637(2) 0.19689(16) 0.0402(4) Uani 1 1 d .
H23 H 1.1232 -0.3283 0.2087 0.048 Uiso 1 1 calc R
C12 C 0.6837(2) 0.2885(2) 0.27515(17) 0.0474(4) Uani 1 1 d .
H12 H 0.6387 0.2684 0.1979 0.057 Uiso 1 1 calc R
C24 C 0.9149(2) -0.33129(19) 0.11547(16) 0.0380(4) Uani 1 1 d .
C20 C 1.2844(2) 0.0162(3) 0.44854(17) 0.0505(5) Uani 1 1 d .
H20A H 1.2109 -0.0372 0.4770 0.061 Uiso 1 1 calc R
H20B H 1.3849 0.0277 0.4964 0.061 Uiso 1 1 calc R
C27 C 0.6432(2) -0.4690(2) -0.05438(19) 0.0482(4) Uani 1 1 d .
H27 H 0.5527 -0.5151 -0.1115 0.058 Uiso 1 1 calc R
C19 C 1.2567(2) 0.1696(2) 0.45771(16) 0.0446(4) Uani 1 1 d .
H19A H 1.2828 0.2302 0.5378 0.054 Uiso 1 1 calc R
H19B H 1.3227 0.2187 0.4217 0.054 Uiso 1 1 calc R
C25 C 0.8587(3) -0.4884(2) 0.0759(2) 0.0536(5) Uani 1 1 d .
H25 H 0.9136 -0.5477 0.1063 0.064 Uiso 1 1 calc R
C14 C 0.6894(3) 0.4036(3) 0.4719(2) 0.0563(5) Uani 1 1 d .
H14 H 0.6454 0.4547 0.5259 0.068 Uiso 1 1 calc R
C26 C 0.7237(3) -0.5557(2) -0.0072(2) 0.0568(5) Uani 1 1 d .
H26 H 0.6866 -0.6597 -0.0316 0.068 Uiso 1 1 calc R
C13 C 0.6223(2) 0.3687(3) 0.3558(2) 0.0567(5) Uani 1 1 d .
H13 H 0.5350 0.3999 0.3322 0.068 Uiso 1 1 calc R
H1B H 1.226(2) -0.111(3) 0.024(2) 0.085 Uiso 1 1 d D
H1A H 1.139(3) -0.158(3) -0.0864(15) 0.085 Uiso 1 1 d D
H2B H 1.497(3) -0.041(4) 0.139(2) 0.085 Uiso 1 1 d D
H2A H 1.425(2) -0.060(3) 0.0264(14) 0.085 Uiso 1 1 d D

loop_
_atom_site_aniso_label
_atom_site_aniso_U_11
_atom_site_aniso_U_22
_atom_site_aniso_U_33
_atom_site_aniso_U_23
_atom_site_aniso_U_13
_atom_site_aniso_U_12
Co1 0.03404(14) 0.02232(13) 0.02112(13) 0.00841(10) 0.01018(10) 0.00919(10)
Co2 0.03179(11) 0.03134(12) 0.02120(10) 0.01012(8) 0.01094(7) 0.01104(8)
O1 0.0478(6) 0.0346(6) 0.0340(6) 0.0156(5) 0.0154(5) 0.0204(5)
O30 0.0391(5) 0.0246(5) 0.0247(5) 0.0098(4) 0.0122(4) 0.0090(4)
O10 0.0481(6) 0.0394(6) 0.0251(5) 0.0100(4) 0.0134(5) 0.0230(5)
N9 0.0396(9) 0.128(2) 0.0722(14) 0.0432(14) 0.0142(9) 0.0090(11)
N2 0.0484(8) 0.0358(7) 0.0257(6) 0.0070(5) 0.0140(6) 0.0041(6)
N18 0.0348(6) 0.0420(7) 0.0240(6) 0.0114(5) 0.0088(5) 0.0089(5)
N22 0.0357(6) 0.0450(8) 0.0312(7) 0.0179(6) 0.0152(5) 0.0183(6)
O2 0.0749(14) 0.1026(18) 0.1029(18) 0.0455(15) -0.0168(13) -0.0055(12)
N8 0.0397(7) 0.0550(9) 0.0359(8) 0.0188(7) 0.0170(6) 0.0126(7)
C29 0.0405(7) 0.0259(7) 0.0322(7) 0.0105(6) 0.0195(6) 0.0098(6)
N7 0.0370(7) 0.0486(8) 0.0313(7) 0.0204(6) 0.0153(5) 0.0122(6)
N1 0.0395(7) 0.0312(7) 0.0254(6) 0.0085(5) 0.0129(5) 0.0064(5)
C17 0.0442(8) 0.0400(9) 0.0235(7) 0.0073(6) 0.0095(6) 0.0069(7)
C16 0.0422(8) 0.0331(8) 0.0286(7) 0.0046(6) 0.0148(6) 0.0098(6)
N3 0.0981(15) 0.0357(9) 0.0469(10) 0.0024(7) 0.0323(10) 0.0016(9)
C28 0.0433(8) 0.0334(8) 0.0395(9) 0.0108(7) 0.0160(7) 0.0089(7)
C15 0.0585(11) 0.0443(10) 0.0350(9) 0.0011(7) 0.0207(8) 0.0139(8)
C11 0.0398(8) 0.0295(7) 0.0312(8) 0.0054(6) 0.0129(6) 0.0105(6)
C21 0.0373(8) 0.0714(13) 0.0438(10) 0.0164(9) 0.0122(7) 0.0253(9)
C23 0.0494(9) 0.0434(9) 0.0444(9) 0.0244(8) 0.0220(8) 0.0257(8)
C12 0.0496(10) 0.0477(10) 0.0410(10) 0.0047(8) 0.0097(8) 0.0219(8)
C24 0.0475(9) 0.0305(8) 0.0461(9) 0.0174(7) 0.0223(7) 0.0156(7)
C20 0.0411(9) 0.0744(14) 0.0393(10) 0.0199(9) 0.0068(7) 0.0255(9)
C27 0.0492(10) 0.0352(9) 0.0552(11) 0.0073(8) 0.0204(9) 0.0023(7)
C19 0.0349(8) 0.0611(12) 0.0340(8) 0.0137(8) 0.0064(6) 0.0083(8)
C25 0.0656(12) 0.0332(9) 0.0744(14) 0.0250(9) 0.0281(11) 0.0206(9)
C14 0.0585(12) 0.0541(12) 0.0542(12) -0.0002(9) 0.0278(10) 0.0232(10)
C26 0.0647(13) 0.0271(9) 0.0795(16) 0.0155(9) 0.0274(11) 0.0072(8)
C13 0.0495(10) 0.0565(12) 0.0612(13) 0.0040(10) 0.0190(9) 0.0263(9)

loop_
_atom_type_symbol
_atom_type_description
_atom_type_scat_dispersion_real
_atom_type_scat_dispersion_imag
_atom_type_scat_source
C C 0.0033 0.0016 'International Tables Vol C Tables 4.2.6.8 and 6.1.1.4'
H H 0.0000 0.0000 'International Tables Vol C Tables 4.2.6.8 and 6.1.1.4'
N N 0.0061 0.0033 'International Tables Vol C Tables 4.2.6.8 and 6.1.1.4'
O O 0.0106 0.0060 'International Tables Vol C Tables 4.2.6.8 and 6.1.1.4'
Co Co 0.3494 0.9721 'International Tables Vol C Tables 4.2.6.8 and 6.1.1.4'

loop_
_geom_angle_atom_site_label_1
_geom_angle_atom_site_label_2
_geom_angle_atom_site_label_3
_geom_angle
_geom_angle_site_symmetry_1
_geom_angle_site_symmetry_3
O30 Co1 O30 180.00(8) 2_755 .
O30 Co1 O1 86.00(5) 2_755 .
O30 Co1 O1 94.00(6) . .
O30 Co1 O1 94.00(5) 2_755 2_755
O30 Co1 O1 86.00(5) . 2_755
O1 Co1 O1 180.00(5) . 2_755
O30 Co1 N1 75.73(6) 2_755 .
O30 Co1 N1 104.27(6) . .
O1 Co1 N1 87.91(6) . .
O1 Co1 N1 92.09(6) 2_755 .
O30 Co1 N1 104.27(6) 2_755 2_755
O30 Co1 N1 75.73(6) . 2_755
O1 Co1 N1 92.09(6) . 2_755
O1 Co1 N1 87.91(6) 2_755 2_755
N1 Co1 N1 180.00(5) . 2_755
O10 Co2 O30 84.16(5) . .
O10 Co2 N18 90.47(6) . .
O30 Co2 N18 174.26(5) . .
O10 Co2 N7 93.00(7) . .
O30 Co2 N7 93.91(6) . .
N18 Co2 N7 88.38(7) . .
O10 Co2 N22 173.01(5) . .
O30 Co2 N22 88.86(6) . .
N18 Co2 N22 96.49(7) . .
N7 Co2 N22 87.81(7) . .
O10 Co2 N1 88.24(7) . 2_755
O30 Co2 N1 83.96(6) . 2_755
N18 Co2 N1 93.87(7) . 2_755
N7 Co2 N1 177.42(6) . 2_755
N22 Co2 N1 90.70(7) . 2_755
C29 O30 Co2 121.85(10) . .
C29 O30 Co1 121.54(9) . .
Co2 O30 Co1 103.86(6) . .
C11 O10 Co2 125.22(11) . .
N3 N2 N1 178.8(2) . .
C17 N18 C19 116.60(15) . .
C17 N18 Co2 122.56(12) . .
C19 N18 Co2 120.82(12) . .
C23 N22 C21 117.54(15) . .
C23 N22 Co2 122.22(12) . .
C21 N22 Co2 120.22(13) . .
N9 N8 N7 175.3(2) . .
O30 C29 C28 119.60(15) . .
O30 C29 C24 120.46(15) . .
C28 C29 C24 119.91(15) . .
N8 N7 Co2 119.67(12) . .
N2 N1 Co2 113.88(11) . 2_755
N2 N1 Co1 122.27(11) . .
Co2 N1 Co1 96.21(6) 2_755 .
N18 C17 C16 126.72(15) . .
C15 C16 C11 119.70(17) . .
C15 C16 C17 119.17(16) . .
C11 C16 C17 120.75(14) . .
C29 C28 C27 120.02(18) . .
C14 C15 C16 121.17(19) . .
O10 C11 C12 119.36(16) . .
O10 C11 C16 122.49(15) . .
C12 C11 C16 118.12(15) . .
N22 C21 C20 111.75(15) . .
N22 C23 C24 126.54(15) . .
C13 C12 C11 120.89(19) . .
C25 C24 C29 118.71(18) . .
C25 C24 C23 119.97(17) . .
C29 C24 C23 121.05(15) . .
C19 C20 C21 112.49(18) . .
C26 C27 C28 120.53(19) . .
N18 C19 C20 112.53(16) . .
C26 C25 C24 120.83(19) . .
C15 C14 C13 119.10(18) . .
C25 C26 C27 119.97(18) . .
C12 C13 C14 120.8(2) . .

loop_
_geom_bond_atom_site_label_1
_geom_bond_atom_site_label_2
_geom_bond_distance
_geom_bond_site_symmetry_2
Co1 O30 2.0610(12) 2_755
Co1 O30 2.0610(12) .
Co1 O1 2.0646(14) .
Co1 O1 2.0646(14) 2_755
Co1 N1 2.2032(15) .
Co1 N1 2.2032(15) 2_755
Co2 O10 1.9044(13) .
Co2 O30 1.9153(12) .
Co2 N18 1.9348(15) .
Co2 N7 1.9438(15) .
Co2 N22 1.9455(16) .
Co2 N1 2.0002(15) 2_755
O30 C29 1.342(2) .
O10 C11 1.3169(19) .
N9 N8 1.147(3) .
N2 N3 1.143(2) .
N2 N1 1.215(2) .
N18 C17 1.287(2) .
N18 C19 1.470(2) .
N22 C23 1.285(3) .
N22 C21 1.468(2) .
N8 N7 1.186(2) .
C29 C28 1.387(2) .
C29 C24 1.404(2) .
N1 Co2 2.0002(15) 2_755
C17 C16 1.443(3) .
C16 C15 1.404(2) .
C16 C11 1.407(2) .
C28 C27 1.388(3) .
C15 C14 1.374(3) .
C11 C12 1.406(3) .
C21 C20 1.515(3) .
C23 C24 1.440(3) .
C12 C13 1.377(3) .
C24 C25 1.404(3) .
C20 C19 1.504(3) .
C27 C26 1.379(3) .
C25 C26 1.374(3) .
C14 C13 1.392(3) .

loop_
_geom_hbond_atom_site_label_D
_geom_hbond_atom_site_label_H
_geom_hbond_atom_site_label_A
_geom_hbond_distance_DH
_geom_hbond_distance_HA
_geom_hbond_distance_DA
_geom_hbond_angle_DHA
_geom_hbond_site_symmetry_A
O1 H1B O2 0.840(16) 1.877(18) 2.706(3) 169(3) .
O1 H1A O10 0.860(16) 1.800(17) 2.655(2) 173(3) 2_755
O2 H2B N9 0.847(17) 2.032(19) 2.854(4) 163(3) 1_655
O2 H2A O2 0.791(16) 2.376(8) 2.927(6) 127.7(10) 2_855
